data_4033130
loop_
_publ_author_name
'Chang, Meng-Yang'
'Chen, Han-Yu'
'Chen, Yu-Hsin'

_publ_section_title
;
 Synthesis of 2-Aryl-3-sulfonylchromans via Knoevenagel Condensation and
 Reduction Protocol.
;
_journal_issue 23
_journal_name_full 'The Journal of organic chemistry'
_journal_page_first 12631
_journal_page_last 12639
_journal_paper_doi 10.1021/acs.joc.7b02392
_journal_volume 82
_journal_year 2017
_chemical_formula_sum 'C22 H21 N O6 S'
_chemical_formula_weight 427.46
_space_group_crystal_system monoclinic
_space_group_IT_number 14
_space_group_name_Hall '-P 2yn'
_space_group_name_H-M_alt 'P 1 21/n 1'
_symmetry_space_group_name_Hall '-P 2yn'
_symmetry_space_group_name_H-M 'P 1 21/n 1'
_atom_sites_solution_hydrogens mixed
_audit_creation_method SHELXL-2014/6
_cell_angle_alpha 90
_cell_angle_beta 103.256(4)
_cell_angle_gamma 90
_cell_formula_units_Z 4
_cell_length_a 13.5515(10)
_cell_length_b 7.0685(6)
_cell_length_c 20.9049(16)
_cell_measurement_reflns_used 6885
_cell_measurement_temperature 100(2)
_cell_measurement_theta_max 26.3316
_cell_measurement_theta_min 3.0460
_cell_volume 1949.1(3)
_computing_cell_refinement 'SAINT V8.34A (Bruker AXS Inc., 2013)'
_computing_data_collection 'Bruker APEX2'
_computing_data_reduction 'SAINT V8.34A (Bruker AXS Inc., 2013)'
_computing_molecular_graphics 'Bruker SHELXTL'
_computing_publication_material 'Bruker SHELXTL'
_computing_structure_refinement 'SHELXL-2014/6 (Sheldrick, 2014)'
_diffrn_ambient_temperature 100(2)
_diffrn_detector_area_resol_mean 8.3333
_diffrn_measured_fraction_theta_full 0.999
_diffrn_measured_fraction_theta_max 0.994
_diffrn_measurement_device_type 'Bruker APEX-II CCD'
_diffrn_measurement_method '\f and \w scans'
_diffrn_radiation_type MoK\a
_diffrn_radiation_wavelength 0.71073
_diffrn_reflns_av_R_equivalents 0.0298
_diffrn_reflns_av_unetI/netI 0.0278
_diffrn_reflns_Laue_measured_fraction_full 0.999
_diffrn_reflns_Laue_measured_fraction_max 0.994
_diffrn_reflns_limit_h_max 16
_diffrn_reflns_limit_h_min -16
_diffrn_reflns_limit_k_max 8
_diffrn_reflns_limit_k_min -8
_diffrn_reflns_limit_l_max 26
_diffrn_reflns_limit_l_min -26
_diffrn_reflns_number 16157
_diffrn_reflns_point_group_measured_fraction_full 0.999
_diffrn_reflns_point_group_measured_fraction_max 0.994
_diffrn_reflns_theta_full 25.242
_diffrn_reflns_theta_max 26.403
_diffrn_reflns_theta_min 2.002
_exptl_absorpt_coefficient_mu 0.208
_exptl_absorpt_correction_T_max 0.9485
_exptl_absorpt_correction_T_min 0.8826
_exptl_absorpt_correction_type multi-scan
_exptl_absorpt_process_details 'SADABS V2014/4 (Bruker AXS Inc.)'
_exptl_crystal_colour Colorless
_exptl_crystal_density_diffrn 1.457
_exptl_crystal_density_meas ?
_exptl_crystal_density_method 'not measured'
_exptl_crystal_description Lump
_exptl_crystal_F_000 896
_exptl_crystal_size_max 0.15
_exptl_crystal_size_mid 0.08
_exptl_crystal_size_min 0.06
_refine_diff_density_max 0.374
_refine_diff_density_min -0.337
_refine_diff_density_rms 0.047
_refine_ls_extinction_method none
_refine_ls_goodness_of_fit_ref 1.044
_refine_ls_hydrogen_treatment mixed
_refine_ls_matrix_type full
_refine_ls_number_parameters 278
_refine_ls_number_reflns 3969
_refine_ls_number_restraints 0
_refine_ls_restrained_S_all 1.044
_refine_ls_R_factor_all 0.0412
_refine_ls_R_factor_gt 0.0344
_refine_ls_shift/su_max 0.000
_refine_ls_shift/su_mean 0.000
_refine_ls_structure_factor_coef Fsqd
_refine_ls_weighting_details 'w=1/[\s^2^(Fo^2^)+(0.0360P)^2^+1.1632P] where P=(Fo^2^+2Fc^2^)/3'
_refine_ls_weighting_scheme calc
_refine_ls_wR_factor_gt 0.0824
_refine_ls_wR_factor_ref 0.0862
_reflns_Friedel_coverage 0.000
_reflns_number_gt 3461
_reflns_number_total 3969
_reflns_threshold_expression 'I > 2\s(I)'
_cod_data_source_file jo7b02392_si_001.cif
_cod_data_source_block 170531lt_0m
_cod_depositor_comments
;
The following automatic conversions were performed:

'_exptl_crystal_density_meas' value 'not measured' was changed to '?'
- the value is perceived as not measured.

Automatic conversion script
Id: cif_fix_values 4973 2017-02-22 13:04:09Z antanas 

 Adding full bibliography for 4033128--4033132.cif.
;
_cod_database_code 4033130
_shelx_space_group_comment
;
The symmetry employed for this shelxl refinement is uniquely defined
by the following loop, which should always be used as a source of
symmetry information in preference to the above space-group names.
They are only intended as comments.
;
_shelxl_version_number 2014/6

loop_
_space_group_symop_operation_xyz
'x, y, z'
'-x+1/2, y+1/2, -z+1/2'
'-x, -y, -z'
'x-1/2, -y-1/2, z-1/2'

loop_
_atom_site_label
_atom_site_type_symbol
_atom_site_fract_x
_atom_site_fract_y
_atom_site_fract_z
_atom_site_U_iso_or_equiv
_atom_site_adp_type
_atom_site_occupancy
_atom_site_site_symmetry_order
_atom_site_calc_flag
_atom_site_refinement_flags_posn
_atom_site_refinement_flags_adp
S1 S 0.48246(3) 0.55610(5) 0.14114(2) 0.01659(11) Uani 1 1 d . .
O1 O 0.82916(9) -0.18882(18) -0.06411(6) 0.0291(3) Uani 1 1 d . .
O2 O 0.55924(8) 0.12647(16) 0.17502(5) 0.0184(2) Uani 1 1 d . .
H3 H 0.5404(14) 0.019(3) 0.1632(10) 0.028 Uiso 1 1 d . U
O3 O 0.94382(9) -0.15768(18) 0.02671(6) 0.0274(3) Uani 1 1 d . .
O4 O 0.79121(9) 0.60855(17) 0.20987(6) 0.0223(3) Uani 1 1 d . .
H10 H 0.8433(16) 0.610(3) 0.2453(10) 0.033 Uiso 1 1 d . U
O5 O 0.51140(10) 0.74920(16) 0.15934(6) 0.0285(3) Uani 1 1 d . .
O6 O 0.40981(9) 0.52475(18) 0.07990(5) 0.0255(3) Uani 1 1 d . .
N1 N 0.85701(10) -0.13980(19) -0.00611(7) 0.0201(3) Uani 1 1 d . .
C2 C 0.78162(11) -0.0527(2) 0.02537(7) 0.0162(3) Uani 1 1 d . .
C3 C 0.69086(11) 0.0089(2) -0.01340(7) 0.0171(3) Uani 1 1 d . .
H6 H 0.6754 -0.0092 -0.0597 0.021 Uiso 1 1 calc R U
C4 C 0.62274(11) 0.0981(2) 0.01708(7) 0.0158(3) Uani 1 1 d . .
H7 H 0.5600 0.1430 -0.0087 0.019 Uiso 1 1 calc R U
C5 C 0.64530(11) 0.1225(2) 0.08499(7) 0.0139(3) Uani 1 1 d . .
C6 C 0.56928(11) 0.2222(2) 0.11622(7) 0.0147(3) Uani 1 1 d . .
H8 H 0.5019 0.2218 0.0843 0.018 Uiso 1 1 calc R U
C7 C 0.59740(11) 0.4285(2) 0.13691(7) 0.0140(3) Uani 1 1 d . .
H16 H 0.6436 0.4275 0.1817 0.017 Uiso 1 1 calc R U
C8 C 0.43373(11) 0.4599(2) 0.20532(7) 0.0146(3) Uani 1 1 d . .
C9 C 0.46917(11) 0.5269(2) 0.26885(7) 0.0170(3) Uani 1 1 d . .
H19 H 0.5214 0.6194 0.2781 0.020 Uiso 1 1 calc R U
C10 C 0.42706(11) 0.4565(2) 0.31866(8) 0.0185(3) Uani 1 1 d . .
H20 H 0.4507 0.5018 0.3623 0.022 Uiso 1 1 calc R U
C11 C 0.35078(11) 0.3205(2) 0.30567(8) 0.0181(3) Uani 1 1 d . .
C12 C 0.30443(14) 0.2472(3) 0.35999(9) 0.0290(4) Uani 1 1 d . .
H1 H 0.3461 0.2867 0.4026 0.043 Uiso 1 1 calc R U
H2 H 0.3013 0.1087 0.3580 0.043 Uiso 1 1 calc R U
H21 H 0.2358 0.2985 0.3546 0.043 Uiso 1 1 calc R U
C13 C 0.80608(11) -0.0335(2) 0.09329(7) 0.0159(3) Uani 1 1 d . .
H5 H 0.8689 -0.0788 0.1187 0.019 Uiso 1 1 calc R U
C14 C 0.73658(11) 0.0535(2) 0.12298(7) 0.0158(3) Uani 1 1 d . .
H4 H 0.7511 0.0663 0.1694 0.019 Uiso 1 1 calc R U
C15 C 0.64852(11) 0.5444(2) 0.09048(7) 0.0161(3) Uani 1 1 d . .
H15 H 0.6136 0.5169 0.0444 0.019 Uiso 1 1 calc R U
H9 H 0.6396 0.6808 0.0983 0.019 Uiso 1 1 calc R U
C16 C 0.76070(11) 0.5035(2) 0.09921(7) 0.0154(3) Uani 1 1 d . .
C17 C 0.79929(12) 0.4419(2) 0.04642(8) 0.0183(3) Uani 1 1 d . .
H14 H 0.7545 0.4260 0.0046 0.022 Uiso 1 1 calc R U
C18 C 0.90163(12) 0.4033(2) 0.05373(8) 0.0212(3) Uani 1 1 d . .
H13 H 0.9264 0.3599 0.0174 0.025 Uiso 1 1 calc R U
C19 C 0.96736(12) 0.4285(2) 0.11435(8) 0.0218(3) Uani 1 1 d . .
H12 H 1.0372 0.3994 0.1198 0.026 Uiso 1 1 calc R U
C20 C 0.93195(12) 0.4961(2) 0.16726(8) 0.0198(3) Uani 1 1 d . .
H11 H 0.9777 0.5163 0.2085 0.024 Uiso 1 1 calc R U
C21 C 0.82909(12) 0.5343(2) 0.15958(7) 0.0174(3) Uani 1 1 d . .
C22 C 0.35675(11) 0.3254(2) 0.19074(8) 0.0186(3) Uani 1 1 d . .
H17 H 0.3325 0.2817 0.1470 0.022 Uiso 1 1 calc R U
C1 C 0.31626(12) 0.2566(2) 0.24129(8) 0.0207(3) Uani 1 1 d . .
H18 H 0.2640 0.1642 0.2319 0.025 Uiso 1 1 calc R U

loop_
_atom_site_aniso_label
_atom_site_aniso_U_11
_atom_site_aniso_U_22
_atom_site_aniso_U_33
_atom_site_aniso_U_23
_atom_site_aniso_U_13
_atom_site_aniso_U_12
S1 0.0208(2) 0.01286(19) 0.01838(19) 0.00313(14) 0.00914(15) 0.00420(15)
O1 0.0331(7) 0.0342(7) 0.0229(6) -0.0080(5) 0.0125(5) 0.0028(6)
O2 0.0244(6) 0.0126(6) 0.0210(6) 0.0023(5) 0.0107(5) -0.0011(5)
O3 0.0197(6) 0.0291(7) 0.0357(7) -0.0043(5) 0.0108(5) 0.0028(5)
O4 0.0219(6) 0.0272(6) 0.0185(6) -0.0062(5) 0.0059(5) -0.0019(5)
O5 0.0418(7) 0.0109(6) 0.0408(7) 0.0017(5) 0.0264(6) 0.0015(5)
O6 0.0244(6) 0.0337(7) 0.0185(6) 0.0072(5) 0.0053(5) 0.0117(5)
N1 0.0222(7) 0.0163(7) 0.0248(7) -0.0007(6) 0.0114(6) -0.0005(6)
C2 0.0181(7) 0.0116(7) 0.0218(8) -0.0014(6) 0.0107(6) -0.0017(6)
C3 0.0217(8) 0.0152(7) 0.0151(7) -0.0016(6) 0.0056(6) -0.0041(6)
C4 0.0165(7) 0.0127(7) 0.0178(7) 0.0021(6) 0.0030(6) -0.0019(6)
C5 0.0172(7) 0.0084(7) 0.0174(7) 0.0008(6) 0.0063(6) -0.0016(6)
C6 0.0160(7) 0.0130(7) 0.0155(7) 0.0015(6) 0.0045(6) -0.0008(6)
C7 0.0149(7) 0.0134(7) 0.0147(7) 0.0008(6) 0.0054(6) 0.0015(6)
C8 0.0149(7) 0.0127(7) 0.0176(7) 0.0014(6) 0.0064(6) 0.0031(6)
C9 0.0146(7) 0.0159(8) 0.0207(8) -0.0025(6) 0.0046(6) -0.0015(6)
C10 0.0173(7) 0.0213(8) 0.0171(7) -0.0011(6) 0.0040(6) 0.0022(6)
C11 0.0156(7) 0.0175(8) 0.0229(8) 0.0030(6) 0.0082(6) 0.0037(6)
C12 0.0328(9) 0.0283(10) 0.0313(9) 0.0028(8) 0.0185(8) -0.0033(8)
C13 0.0155(7) 0.0127(7) 0.0192(7) 0.0031(6) 0.0033(6) 0.0009(6)
C14 0.0192(7) 0.0132(7) 0.0155(7) 0.0009(6) 0.0049(6) -0.0008(6)
C15 0.0195(8) 0.0134(7) 0.0162(7) 0.0017(6) 0.0055(6) -0.0009(6)
C16 0.0181(7) 0.0095(7) 0.0196(7) 0.0015(6) 0.0063(6) -0.0019(6)
C17 0.0250(8) 0.0129(8) 0.0175(7) 0.0006(6) 0.0063(6) -0.0036(6)
C18 0.0263(8) 0.0165(8) 0.0246(8) -0.0015(6) 0.0139(7) -0.0026(7)
C19 0.0180(8) 0.0183(8) 0.0313(9) 0.0020(7) 0.0100(7) -0.0001(6)
C20 0.0191(8) 0.0183(8) 0.0209(8) 0.0011(6) 0.0025(6) -0.0023(6)
C21 0.0224(8) 0.0131(8) 0.0189(7) -0.0006(6) 0.0096(6) -0.0028(6)
C22 0.0178(7) 0.0180(8) 0.0192(8) -0.0040(6) 0.0030(6) 0.0000(6)
C1 0.0178(7) 0.0166(8) 0.0288(9) -0.0030(7) 0.0075(6) -0.0039(6)

loop_
_atom_type_symbol
_atom_type_description
_atom_type_scat_dispersion_real
_atom_type_scat_dispersion_imag
_atom_type_scat_source
C C 0.0033 0.0016 'International Tables Vol C Tables 4.2.6.8 and 6.1.1.4'
H H 0.0000 0.0000 'International Tables Vol C Tables 4.2.6.8 and 6.1.1.4'
O O 0.0106 0.0060 'International Tables Vol C Tables 4.2.6.8 and 6.1.1.4'
S S 0.1246 0.1234 'International Tables Vol C Tables 4.2.6.8 and 6.1.1.4'
N N 0.0061 0.0033 'International Tables Vol C Tables 4.2.6.8 and 6.1.1.4'

loop_
_geom_angle_atom_site_label_1
_geom_angle_atom_site_label_2
_geom_angle_atom_site_label_3
_geom_angle
O6 S1 O5 117.85(8)
O6 S1 C8 108.53(7)
O5 S1 C8 106.87(7)
O6 S1 C7 107.37(7)
O5 S1 C7 107.28(7)
C8 S1 C7 108.67(7)
C6 O2 H3 105.3(14)
C21 O4 H10 105.9(13)
O3 N1 O1 124.02(13)
O3 N1 C2 117.96(13)
O1 N1 C2 118.02(13)
C3 C2 C13 122.79(14)
C3 C2 N1 119.11(13)
C13 C2 N1 118.10(14)
C2 C3 C4 118.11(14)
C2 C3 H6 120.9
C4 C3 H6 120.9
C3 C4 C5 120.72(14)
C3 C4 H7 119.6
C5 C4 H7 119.6
C4 C5 C14 119.69(13)
C4 C5 C6 119.03(13)
C14 C5 C6 121.27(13)
O2 C6 C5 110.92(12)
O2 C6 C7 105.72(11)
C5 C6 C7 114.32(12)
O2 C6 H8 108.6
C5 C6 H8 108.6
C7 C6 H8 108.6
C6 C7 C15 116.16(12)
C6 C7 S1 108.83(10)
C15 C7 S1 106.20(10)
C6 C7 H16 108.5
C15 C7 H16 108.5
S1 C7 H16 108.5
C9 C8 C22 121.33(13)
C9 C8 S1 119.27(11)
C22 C8 S1 119.31(11)
C8 C9 C10 118.91(14)
C8 C9 H19 120.5
C10 C9 H19 120.5
C9 C10 C11 121.03(14)
C9 C10 H20 119.5
C11 C10 H20 119.5
C10 C11 C1 118.80(14)
C10 C11 C12 120.58(15)
C1 C11 C12 120.61(15)
C11 C12 H1 109.5
C11 C12 H2 109.5
H1 C12 H2 109.5
C11 C12 H21 109.5
H1 C12 H21 109.5
H2 C12 H21 109.5
C14 C13 C2 118.31(14)
C14 C13 H5 120.8
C2 C13 H5 120.8
C13 C14 C5 120.35(14)
C13 C14 H4 119.8
C5 C14 H4 119.8
C16 C15 C7 113.79(12)
C16 C15 H15 108.8
C7 C15 H15 108.8
C16 C15 H9 108.8
C7 C15 H9 108.8
H15 C15 H9 107.7
C17 C16 C21 118.07(14)
C17 C16 C15 120.77(14)
C21 C16 C15 121.10(13)
C18 C17 C16 121.40(15)
C18 C17 H14 119.3
C16 C17 H14 119.3
C19 C18 C17 119.55(14)
C19 C18 H13 120.2
C17 C18 H13 120.2
C18 C19 C20 120.46(14)
C18 C19 H12 119.8
C20 C19 H12 119.8
C19 C20 C21 119.66(15)
C19 C20 H11 120.2
C21 C20 H11 120.2
O4 C21 C20 121.67(14)
O4 C21 C16 117.52(13)
C20 C21 C16 120.78(14)
C1 C22 C8 118.71(14)
C1 C22 H17 120.6
C8 C22 H17 120.6
C22 C1 C11 121.22(15)
C22 C1 H18 119.4
C11 C1 H18 119.4

loop_
_geom_bond_atom_site_label_1
_geom_bond_atom_site_label_2
_geom_bond_distance
S1 O6 1.4421(12)
S1 O5 1.4467(12)
S1 C8 1.7622(14)
S1 C7 1.8194(14)
O1 N1 1.2341(18)
O2 C6 1.4366(17)
O2 H3 0.82(2)
O3 N1 1.2250(17)
O4 C21 1.3755(18)
O4 H10 0.90(2)
N1 C2 1.4710(18)
C2 C3 1.379(2)
C2 C13 1.389(2)
C3 C4 1.388(2)
C3 H6 0.9500
C4 C5 1.393(2)
C4 H7 0.9500
C5 C14 1.396(2)
C5 C6 1.5140(19)
C6 C7 1.544(2)
C6 H8 1.0000
C7 C15 1.5498(19)
C7 H16 1.0000
C8 C9 1.388(2)
C8 C22 1.392(2)
C9 C10 1.389(2)
C9 H19 0.9500
C10 C11 1.392(2)
C10 H20 0.9500
C11 C1 1.395(2)
C11 C12 1.510(2)
C12 H1 0.9800
C12 H2 0.9800
C12 H21 0.9800
C13 C14 1.385(2)
C13 H5 0.9500
C14 H4 0.9500
C15 C16 1.517(2)
C15 H15 0.9900
C15 H9 0.9900
C16 C17 1.395(2)
C16 C21 1.401(2)
C17 C18 1.387(2)
C17 H14 0.9500
C18 C19 1.383(2)
C18 H13 0.9500
C19 C20 1.387(2)
C19 H12 0.9500
C20 C21 1.392(2)
C20 H11 0.9500
C22 C1 1.386(2)
C22 H17 0.9500
C1 H18 0.9500
